data_9002005
loop_
_publ_author_name
'Benna, P.'
'Tribaudino, M.'
'Bruno, E.'

_publ_section_title
;
 High-temperature in situ structural investigation on lead feldspar
 Sample at T = 465 C, single Pb atom model
;
_journal_name_full 'American Mineralogist'
_journal_page_first 120
_journal_page_last 129
_journal_volume 84
_journal_year 1999
_chemical_formula_sum 'Al1.16 O8 Pb Si2.84'
_chemical_name_mineral Feldspar
_space_group_IT_number 15
_symmetry_space_group_name_Hall '-I 2yc'
_symmetry_space_group_name_H-M 'I 1 2/c 1'
_cell_angle_alpha 90
_cell_angle_beta 115.33
_cell_angle_gamma 90
_cell_formula_units_Z 8
_cell_length_a 8.440
_cell_length_b 13.051
_cell_length_c 14.325
_cell_volume 1426.203
_database_code_amcsd 0002067
_diffrn_ambient_temperature 738.15
_exptl_crystal_density_diffrn 4.157
_cod_original_formula_sum 'Pb (Si2.84 Al1.16) O8'
_cod_database_code 9002005

loop_
_symmetry_equiv_pos_as_xyz
x,y,z
1/2+x,1/2+y,1/2+z
x,-y,1/2+z
1/2+x,1/2-y,+z
-x,y,1/2-z
1/2-x,1/2+y,-z
-x,-y,-z
1/2-x,1/2-y,1/2-z

loop_
_atom_site_aniso_label
_atom_site_aniso_U_11
_atom_site_aniso_U_22
_atom_site_aniso_U_33
_atom_site_aniso_U_12
_atom_site_aniso_U_13
_atom_site_aniso_U_23
Pb 0.02600 0.10400 0.05600 -0.00900 0.01100 -0.00700
Si1(O) 0.02400 0.02400 0.01900 -0.00400 0.01200 0.00000
Al1(O) 0.02400 0.02400 0.01900 -0.00400 0.01200 0.00000
Si1(z) 0.01100 0.01800 0.01400 -0.00600 0.00300 -0.00100
Al1(z) 0.01100 0.01800 0.01400 -0.00600 0.00300 -0.00100
Si2(O) 0.00600 0.01800 0.01700 0.00100 0.00100 0.00200
Al2(O) 0.00600 0.01800 0.01700 0.00100 0.00100 0.00200
Si2(z) 0.01900 0.01900 0.02400 -0.00500 0.01000 -0.00500
Al2(z) 0.01900 0.01900 0.02400 -0.00500 0.01000 -0.00500
OA(1) 0.03400 0.04100 0.01500 0.00100 0.01100 -0.00700
OA(2) 0.01800 0.01900 0.04600 0.01500 0.00800 0.00000
OB(O) 0.03600 0.04300 0.04100 -0.01200 0.02000 -0.00700
OB(z) 0.02200 0.05100 0.06200 -0.01000 0.02400 0.00800
OC(O) 0.02400 0.04000 0.02700 -0.00500 0.01000 -0.01000
OC(z) 0.03400 0.02000 0.05800 -0.01900 0.01200 -0.00600
OD(O) 0.04200 0.04800 0.03600 0.01500 0.01000 -0.00200
OD(z) 0.01300 0.04600 0.01600 -0.00200 -0.00300 0.00800

loop_
_atom_site_label
_atom_site_fract_x
_atom_site_fract_y
_atom_site_fract_z
_atom_site_occupancy
_atom_site_type_symbol
_atom_site_attached_hydrogens
Pb 0.27450 -0.00500 0.07060 1.00000 Pb 0
Si1(O) 0.00610 0.17860 0.10950 0.71000 Si 0
Al1(O) 0.00610 0.17860 0.10950 0.29000 Al 0
Si1(z) 0.00390 0.18020 0.61600 0.71000 Si 0
Al1(z) 0.00390 0.18020 0.61600 0.29000 Al 0
Si2(O) 0.69800 0.11940 0.17270 0.71000 Si 0
Al2(O) 0.69800 0.11940 0.17270 0.29000 Al 0
Si2(z) 0.68900 0.11520 0.67260 0.71000 Si 0
Al2(z) 0.68900 0.11520 0.67260 0.29000 Al 0
OA(1) 0.00280 0.13470 0.00090 1.00000 O 0
OA(2) 0.60370 -0.00120 0.14680 1.00000 O 0
OB(O) 0.82870 0.13080 0.11000 1.00000 O 0
OB(z) 0.81280 0.13290 0.61340 1.00000 O 0
OC(O) 0.01380 0.30230 0.12070 1.00000 O 0
OC(z) 0.02650 0.30960 0.63560 1.00000 O 0
OD(O) 0.17890 0.12610 0.19690 1.00000 O 0
OD(z) 0.19830 0.12170 0.70150 1.00000 O 0

loop_
_cod_changelog_entry_id
_cod_changelog_entry_author
_cod_changelog_entry_date
_cod_changelog_entry_text
1
;cod-tools version 3.8.0
Id: cif_guess_AMCSD_atom_types 9581 2023-05-17 12:35:41Z saulius
;
2023-05-23T09:17:31+03:00
;Derived atom types and hydrogen counts
from atom names that follow the AMCSD naming convention
(Wat == water, O-H == hydroxyl).
;

loop_
_cod_related_entry_id
_cod_related_entry_database
_cod_related_entry_code
1 AMCSD 0002067
